data_7035669
loop_
_publ_author_name
'Oliveira, T\^ania S M'
'Gomes, Ana C.'
'Lopes, Andr\'e D'
'Louren\,co, Jo\~ao P'
'Almeida Paz, Filipe A.'
'Pillinger, Martyn'
'Gon\,calves, Isabel S'

_publ_section_title
;
 Dichlorodioxomolybdenum(vi) complexes bearing oxygen-donor ligands as
 olefin epoxidation catalysts.
;
_journal_issue 31
_journal_name_full 'Dalton transactions (Cambridge, England : 2003)'
_journal_page_first 14139
_journal_page_last 14148
_journal_paper_doi 10.1039/c5dt02165k
_journal_volume 44
_journal_year 2015
_chemical_formula_moiety '2(C6 H12 Cl2 Mo N2 O4), C6 H12 N2 O2, C2 H3 N'
_chemical_formula_sum 'C20 H39 Cl4 Mo2 N7 O10'
_chemical_formula_weight 871.26
_space_group_crystal_system triclinic
_space_group_IT_number 2
_space_group_name_Hall '-P 1'
_space_group_name_H-M_alt 'P -1'
_symmetry_space_group_name_Hall '-P 1'
_symmetry_space_group_name_H-M 'P -1'
_atom_sites_solution_hydrogens mixed
_audit_creation_date '02 April 2015'
_audit_creation_method 'SHELXL-2014/6, manual editing plus enCIFer'
_audit_update_record
;
2015-04-02 deposited with the CCDC.
2015-07-06 downloaded from the CCDC.
;
_cell_angle_alpha 96.854(3)
_cell_angle_beta 105.901(3)
_cell_angle_gamma 107.175(4)
_cell_formula_units_Z 2
_cell_length_a 9.6274(7)
_cell_length_b 12.3705(9)
_cell_length_c 16.4500(11)
_cell_measurement_reflns_used 9861
_cell_measurement_temperature 180(2)
_cell_measurement_theta_max 30.40
_cell_measurement_theta_min 2.34
_cell_volume 1756.9(2)
_computing_cell_refinement 'SAINT V8.27B (Bruker AXS Inc., 2012)'
_computing_data_collection 'APEX2 2012.4 (Bruker AXS Inc., 2012)'
_computing_data_reduction 'SAINT V8.27B (Bruker AXS Inc., 2012)'
_computing_molecular_graphics 'DIAMOND (Brandenburg, 2009)'
_computing_publication_material 'SHELXTL (Sheldrick, 2014)'
_computing_structure_refinement 'SHELXL-2014/6 (Sheldrick, 2014)'
_computing_structure_solution 'SHELXS (Sheldrick, 2014)'
_diffrn_ambient_temperature 180(2)
_diffrn_measured_fraction_theta_full 0.997
_diffrn_measured_fraction_theta_max 0.998
_diffrn_measurement_device_type 'Bruker X8 Kappa CCD APEX II'
_diffrn_measurement_method '\w / \f scans'
_diffrn_radiation_monochromator graphite
_diffrn_radiation_source 'fine-focus sealed tube'
_diffrn_radiation_type MoK\a
_diffrn_radiation_wavelength 0.71073
_diffrn_reflns_av_R_equivalents 0.0358
_diffrn_reflns_av_unetI/netI 0.0329
_diffrn_reflns_laue_measured_fraction_full 0.997
_diffrn_reflns_laue_measured_fraction_max 0.998
_diffrn_reflns_limit_h_max 13
_diffrn_reflns_limit_h_min -13
_diffrn_reflns_limit_k_max 16
_diffrn_reflns_limit_k_min -16
_diffrn_reflns_limit_l_max 22
_diffrn_reflns_limit_l_min -22
_diffrn_reflns_number 43689
_diffrn_reflns_point_group_measured_fraction_full 0.997
_diffrn_reflns_point_group_measured_fraction_max 0.998
_diffrn_reflns_theta_full 25.242
_diffrn_reflns_theta_max 29.129
_diffrn_reflns_theta_min 3.515
_diffrn_standards_number 0
_exptl_absorpt_coefficient_mu 1.073
_exptl_absorpt_correction_type multi-scan
_exptl_absorpt_process_details
; 
 SADABS V2012/1 (Bruker AXS Inc.) 
;
_exptl_crystal_colour Yellow
_exptl_crystal_density_diffrn 1.647
_exptl_crystal_description Plate
_exptl_crystal_F_000 880
_exptl_crystal_size_max 0.160
_exptl_crystal_size_mid 0.140
_exptl_crystal_size_min 0.110
_exptl_transmission_factor_max 0.2656
_exptl_transmission_factor_min 0.2298
_refine_diff_density_max 0.870
_refine_diff_density_min -0.739
_refine_diff_density_rms 0.073
_refine_ls_extinction_method none
_refine_ls_goodness_of_fit_ref 1.031
_refine_ls_hydrogen_treatment mixed
_refine_ls_matrix_type full
_refine_ls_number_parameters 442
_refine_ls_number_reflns 9428
_refine_ls_number_restraints 19
_refine_ls_restrained_S_all 1.039
_refine_ls_R_factor_all 0.0427
_refine_ls_R_factor_gt 0.0328
_refine_ls_shift/su_max 0.001
_refine_ls_shift/su_mean 0.000
_refine_ls_structure_factor_coef Fsqd
_refine_ls_weighting_details 'w=1/[\s^2^(Fo^2^)+(0.0270P)^2^+1.3078P] where P=(Fo^2^+2Fc^2^)/3'
_refine_ls_weighting_scheme calc
_refine_ls_wR_factor_gt 0.0702
_refine_ls_wR_factor_ref 0.0754
_reflns_Friedel_coverage 0.000
_reflns_number_gt 7851
_reflns_number_total 9428
_reflns_threshold_expression 'I > 2\s(I)'
_cod_data_source_file c5dt02165k2.cif
_cod_data_source_block Compound-2
_cod_depositor_comments
;
The following automatic conversions were performed:

'_space_group_crystal_system' value 'Triclinic' changed to
'triclinic' according to
/usr/data/users/saulius/crontab/automatic-downloads/rss-feeds/RSC/lib/dictionaries/cif_core.dic
dictionary named 'cif_core.dic' version 2.4.2 from 2011-04-26.

'_exptl_absorpt_correction_type' value 'Multi-scan' changed to
'multi-scan' according to
/usr/data/users/saulius/crontab/automatic-downloads/rss-feeds/RSC/lib/dictionaries/cif_core.dic
dictionary named 'cif_core.dic' version 2.4.2 from 2011-04-26.

Automatic conversion script
Id: cif_fix_values 3271 2015-04-21 07:52:19Z andrius 

 Adding full bibliography for 7035668--7035669.cif.
;
_cod_database_code 7035669
_shelx_space_group_comment
;
The symmetry employed for this shelxl refinement is uniquely defined
by the following loop, which should always be used as a source of
symmetry information in preference to the above space-group names.
They are only intended as comments.
;
_shelx_estimated_absorpt_t_min 0.847
_shelx_estimated_absorpt_t_max 0.891
_shelxl_version_number 2014/6

loop_
_space_group_symop_operation_xyz
'x, y, z'
'-x, -y, -z'

loop_
_atom_site_label
_atom_site_type_symbol
_atom_site_fract_x
_atom_site_fract_y
_atom_site_fract_z
_atom_site_U_iso_or_equiv
_atom_site_adp_type
_atom_site_occupancy
_atom_site_site_symmetry_order
_atom_site_calc_flag
_atom_site_refinement_flags_posn
_atom_site_refinement_flags_adp
_atom_site_refinement_flags_occupancy
_atom_site_disorder_assembly
_atom_site_disorder_group
Mo1 Mo 0.44713(2) 0.54908(2) 0.24515(2) 0.02767(6) Uani 1 1 d . . . . .
Mo2 Mo 0.79371(2) 0.15958(2) 0.20403(2) 0.03503(6) Uani 1 1 d . . . . .
Cl1 Cl 0.19725(7) 0.51943(5) 0.15076(4) 0.03642(13) Uani 1 1 d . . . . .
Cl2 Cl 0.66440(7) 0.51683(6) 0.33599(4) 0.04109(14) Uani 1 1 d . . . . .
Cl3 Cl 0.63747(8) 0.18165(6) 0.28914(5) 0.04484(15) Uani 1 1 d . . . . .
Cl4 Cl 0.97014(7) 0.20893(6) 0.12719(5) 0.04859(17) Uani 1 1 d . . . . .
O1 O 0.5424(2) 0.62081(15) 0.18492(11) 0.0423(4) Uani 1 1 d . . . . .
O2 O 0.4443(2) 0.65385(15) 0.31993(11) 0.0440(4) Uani 1 1 d . . . . .
O3 O 0.8808(2) 0.07963(16) 0.26159(15) 0.0570(6) Uani 1 1 d . . . . .
O4 O 0.6510(2) 0.06298(15) 0.11972(13) 0.0462(5) Uani 1 1 d . . . . .
O5 O 0.41232(18) 0.37983(13) 0.16390(9) 0.0269(3) Uani 1 1 d . . . . .
O6 O 0.32678(18) 0.40628(13) 0.29786(9) 0.0269(3) Uani 1 1 d . . . . .
O7 O 0.95571(18) 0.32397(13) 0.29808(11) 0.0343(4) Uani 1 1 d . . . . .
O8 O 0.74068(18) 0.30823(13) 0.15733(10) 0.0313(3) Uani 1 1 d . . . . .
N1 N 0.3159(2) 0.18431(16) 0.13801(11) 0.0251(4) Uani 1 1 d D . . . .
H1 H 0.266(3) 0.1213(16) 0.1582(15) 0.038 Uiso 1 1 d D U . . .
N2 N 0.2792(2) 0.21972(16) 0.30782(11) 0.0260(4) Uani 1 1 d D . . . .
H2 H 0.269(3) 0.1447(12) 0.2830(15) 0.039 Uiso 1 1 d D U . . .
N3 N 1.0403(2) 0.51927(16) 0.33035(12) 0.0280(4) Uani 1 1 d D . . . .
H3 H 1.031(3) 0.5848(15) 0.3095(16) 0.042 Uiso 1 1 d D U . . .
N4 N 0.8298(2) 0.49861(16) 0.16112(12) 0.0284(4) Uani 1 1 d D . . . .
H4 H 0.904(2) 0.5698(13) 0.1936(15) 0.043 Uiso 1 1 d D U . . .
C1 C 0.1932(3) 0.1106(2) -0.01880(15) 0.0386(6) Uani 1 1 d . . . . .
H1A H 0.1374 0.0338 -0.0120 0.058 Uiso 1 1 calc R U . . .
H1B H 0.2140 0.1031 -0.0739 0.058 Uiso 1 1 calc R U . . .
H1C H 0.1308 0.1604 -0.0183 0.058 Uiso 1 1 calc R U . . .
C2 C 0.3434(3) 0.1638(2) 0.05499(13) 0.0292(5) Uani 1 1 d . . . . .
H2A H 0.4038 0.1113 0.0567 0.035 Uiso 1 1 calc R U . . .
H2B H 0.4040 0.2382 0.0454 0.035 Uiso 1 1 calc R U . . .
C3 C 0.3510(2) 0.28742(18) 0.18410(13) 0.0229(4) Uani 1 1 d . . . . .
C4 C 0.3147(2) 0.30454(18) 0.26885(12) 0.0228(4) Uani 1 1 d . . . . .
C5 C 0.2504(3) 0.2377(2) 0.39098(13) 0.0299(5) Uani 1 1 d . . . . .
H5A H 0.1969 0.1618 0.4015 0.036 Uiso 1 1 calc R U . . .
H5B H 0.1824 0.2846 0.3880 0.036 Uiso 1 1 calc R U . . .
C6 C 0.3983(3) 0.2987(3) 0.46525(16) 0.0480(7) Uani 1 1 d . . . . .
H6A H 0.4635 0.2505 0.4703 0.072 Uiso 1 1 calc R U . . .
H6B H 0.3750 0.3119 0.5192 0.072 Uiso 1 1 calc R U . . .
H6C H 0.4525 0.3733 0.4544 0.072 Uiso 1 1 calc R U . . .
C7 C 1.1695(4) 0.6425(3) 0.47480(18) 0.0535(8) Uani 1 1 d . . . . .
H7A H 1.2154 0.7095 0.4525 0.080 Uiso 1 1 calc R U . . .
H7B H 1.2369 0.6476 0.5329 0.080 Uiso 1 1 calc R U . . .
H7C H 1.0689 0.6418 0.4775 0.080 Uiso 1 1 calc R U . . .
C8 C 1.1503(3) 0.5333(2) 0.41586(14) 0.0347(5) Uani 1 1 d . . . . .
H8A H 1.2509 0.5361 0.4100 0.042 Uiso 1 1 calc R U . . .
H8B H 1.1131 0.4660 0.4410 0.042 Uiso 1 1 calc R U . . .
C9 C 0.9526(2) 0.41870(18) 0.27977(14) 0.0252(4) Uani 1 1 d . . . . .
C10 C 0.8325(2) 0.40842(19) 0.19401(14) 0.0261(4) Uani 1 1 d . . . . .
C11 C 0.7205(3) 0.4899(2) 0.07643(14) 0.0361(5) Uani 1 1 d . . . . .
H11A H 0.6145 0.4641 0.0790 0.043 Uiso 1 1 calc R U . . .
H11B H 0.7272 0.4316 0.0322 0.043 Uiso 1 1 calc R U . . .
C12 C 0.7559(4) 0.6054(2) 0.05143(16) 0.0452(7) Uani 1 1 d . . . . .
H12A H 0.7433 0.6618 0.0935 0.068 Uiso 1 1 calc R U . . .
H12B H 0.6854 0.5977 -0.0064 0.068 Uiso 1 1 calc R U . . .
H12C H 0.8620 0.6319 0.0509 0.068 Uiso 1 1 calc R U . . .
O9 O 0.1699(2) 0.98579(14) 0.19685(12) 0.0437(4) Uani 1 1 d . . . . .
O10 O 0.05298(19) 0.71989(13) 0.25645(11) 0.0339(4) Uani 1 1 d . . . . .
N5 N 0.2246(7) 0.8295(4) 0.1632(4) 0.0292(11) Uani 0.582(10) 1 d D . P A 1
H5 H 0.201(3) 0.7505(8) 0.1708(15) 0.044 Uiso 0.582(10) 1 d D U P A 1
C13 C 0.4096(9) 0.8068(5) 0.0930(5) 0.0608(19) Uani 0.582(10) 1 d . U P A 1
H13A H 0.4753 0.7957 0.1461 0.091 Uiso 0.582(10) 1 calc R U P A 1
H13B H 0.4733 0.8432 0.0596 0.091 Uiso 0.582(10) 1 calc R U P A 1
H13C H 0.3355 0.7315 0.0582 0.091 Uiso 0.582(10) 1 calc R U P A 1
C14 C 0.3265(7) 0.8819(4) 0.1155(4) 0.0373(14) Uani 0.582(10) 1 d . . P A 1
H14A H 0.2646 0.8964 0.0618 0.056 Uiso 0.582(10) 1 calc R U P A 1
H14B H 0.4017 0.9574 0.1514 0.056 Uiso 0.582(10) 1 calc R U P A 1
N5' N 0.2645(9) 0.8256(7) 0.1957(6) 0.0311(16) Uani 0.418(10) 1 d D . P A 2
H5' H 0.201(3) 0.7505(8) 0.1708(15) 0.047 Uiso 0.418(10) 1 d D U P A 2
C13' C 0.3331(13) 0.8206(8) 0.0635(6) 0.062(3) Uani 0.418(10) 1 d . U P A 2
H13D H 0.3026 0.7359 0.0519 0.093 Uiso 0.418(10) 1 calc R U P A 2
H13E H 0.4164 0.8525 0.0404 0.093 Uiso 0.418(10) 1 calc R U P A 2
H13F H 0.2447 0.8426 0.0357 0.093 Uiso 0.418(10) 1 calc R U P A 2
C14' C 0.3869(9) 0.8674(6) 0.1587(5) 0.036(2) Uani 0.418(10) 1 d . . P A 2
H14C H 0.4748 0.8437 0.1869 0.055 Uiso 0.418(10) 1 calc R U P A 2
H14D H 0.4231 0.9532 0.1705 0.055 Uiso 0.418(10) 1 calc R U P A 2
N6 N -0.0353(2) 0.86978(16) 0.26713(12) 0.0295(4) Uani 1 1 d D . . . .
H6 H -0.016(3) 0.9459(11) 0.2605(17) 0.044 Uiso 1 1 d D U . . .
C15 C 0.1618(3) 0.8858(2) 0.20337(16) 0.0377(6) Uani 1 1 d . . . . .
C16 C 0.0539(3) 0.81746(19) 0.24628(14) 0.0270(4) Uani 1 1 d . . . . .
C17 C -0.1413(3) 0.8228(2) 0.31249(18) 0.0406(6) Uani 1 1 d . . . . .
H17A H -0.1694 0.7374 0.3013 0.049 Uiso 1 1 calc R U . . .
H17B H -0.2365 0.8406 0.2897 0.049 Uiso 1 1 calc R U . . .
C18 C -0.0737(4) 0.8713(3) 0.4079(2) 0.0674(10) Uani 1 1 d . . . . .
H18A H 0.0224 0.8560 0.4304 0.101 Uiso 1 1 calc R U . . .
H18B H -0.1464 0.8345 0.4364 0.101 Uiso 1 1 calc R U . . .
H18C H -0.0526 0.9551 0.4194 0.101 Uiso 1 1 calc R U . . .
N7 N 0.3460(4) -0.0052(3) 0.3957(2) 0.0909(11) Uani 1 1 d . . . . .
C19 C 0.5849(5) -0.0583(3) 0.3908(3) 0.0723(10) Uani 1 1 d . . . . .
H19A H 0.6633 -0.0298 0.4482 0.108 Uiso 1 1 calc R U . . .
H19B H 0.6261 -0.0222 0.3486 0.108 Uiso 1 1 calc R U . . .
H19C H 0.5559 -0.1427 0.3739 0.108 Uiso 1 1 calc R U . . .
C20 C 0.4517(5) -0.0294(3) 0.3932(2) 0.0664(9) Uani 1 1 d . . . . .

loop_
_atom_site_aniso_label
_atom_site_aniso_U_11
_atom_site_aniso_U_22
_atom_site_aniso_U_33
_atom_site_aniso_U_23
_atom_site_aniso_U_13
_atom_site_aniso_U_12
Mo1 0.03324(11) 0.01859(10) 0.03113(10) 0.00602(7) 0.01343(8) 0.00588(8)
Mo2 0.02553(11) 0.01638(10) 0.05893(14) 0.00584(9) 0.00895(9) 0.00650(8)
Cl1 0.0360(3) 0.0358(3) 0.0409(3) 0.0120(2) 0.0134(2) 0.0150(3)
Cl2 0.0335(3) 0.0404(4) 0.0453(3) 0.0099(3) 0.0094(3) 0.0098(3)
Cl3 0.0410(4) 0.0382(4) 0.0579(4) 0.0152(3) 0.0192(3) 0.0127(3)
Cl4 0.0276(3) 0.0389(4) 0.0710(4) -0.0040(3) 0.0170(3) 0.0051(3)
O1 0.0446(11) 0.0330(10) 0.0487(10) 0.0159(8) 0.0214(8) 0.0040(8)
O2 0.0620(13) 0.0262(9) 0.0412(10) 0.0025(7) 0.0150(9) 0.0149(9)
O3 0.0485(12) 0.0273(10) 0.0951(16) 0.0192(10) 0.0137(11) 0.0198(9)
O4 0.0305(9) 0.0250(9) 0.0726(13) -0.0031(8) 0.0155(9) 0.0011(8)
O5 0.0336(9) 0.0205(8) 0.0283(7) 0.0063(6) 0.0155(6) 0.0064(6)
O6 0.0336(9) 0.0205(8) 0.0288(7) 0.0057(6) 0.0155(6) 0.0077(7)
O7 0.0299(9) 0.0206(8) 0.0477(9) 0.0101(7) 0.0043(7) 0.0088(7)
O8 0.0266(8) 0.0186(8) 0.0418(9) 0.0040(6) 0.0049(7) 0.0047(6)
N1 0.0284(10) 0.0203(9) 0.0279(9) 0.0049(7) 0.0137(7) 0.0061(8)
N2 0.0338(10) 0.0204(9) 0.0272(8) 0.0083(7) 0.0143(8) 0.0089(8)
N3 0.0307(10) 0.0197(9) 0.0305(9) 0.0052(7) 0.0074(8) 0.0068(8)
N4 0.0316(10) 0.0204(9) 0.0303(9) 0.0060(7) 0.0074(8) 0.0074(8)
C1 0.0436(15) 0.0340(14) 0.0319(12) 0.0004(10) 0.0114(10) 0.0080(11)
C2 0.0347(12) 0.0263(12) 0.0291(10) 0.0023(9) 0.0174(9) 0.0090(10)
C3 0.0213(10) 0.0239(11) 0.0249(9) 0.0070(8) 0.0086(8) 0.0079(8)
C4 0.0212(10) 0.0229(10) 0.0239(9) 0.0048(8) 0.0081(8) 0.0064(8)
C5 0.0357(13) 0.0317(12) 0.0298(10) 0.0129(9) 0.0188(9) 0.0124(10)
C6 0.0546(18) 0.0536(18) 0.0302(12) 0.0112(12) 0.0104(11) 0.0129(14)
C7 0.0610(19) 0.0517(18) 0.0388(14) -0.0060(12) 0.0056(13) 0.0224(15)
C8 0.0350(13) 0.0346(13) 0.0312(11) 0.0050(10) 0.0061(10) 0.0126(11)
C9 0.0255(11) 0.0200(10) 0.0324(10) 0.0076(8) 0.0113(8) 0.0086(9)
C10 0.0241(11) 0.0215(11) 0.0329(10) 0.0052(8) 0.0098(9) 0.0078(9)
C11 0.0411(14) 0.0332(13) 0.0286(11) 0.0066(9) 0.0030(10) 0.0127(11)
C12 0.0620(18) 0.0415(15) 0.0336(12) 0.0167(11) 0.0123(12) 0.0196(14)
O9 0.0634(13) 0.0195(8) 0.0524(10) 0.0090(7) 0.0350(9) 0.0049(8)
O10 0.0368(9) 0.0180(8) 0.0482(9) 0.0088(7) 0.0159(7) 0.0089(7)
N5 0.032(3) 0.0200(19) 0.035(3) 0.0065(19) 0.014(2) 0.0046(17)
C13 0.065(3) 0.058(2) 0.069(2) 0.0126(16) 0.0365(18) 0.0206(17)
C14 0.042(3) 0.031(2) 0.045(3) 0.015(2) 0.024(2) 0.010(2)
N5' 0.028(4) 0.027(3) 0.038(4) 0.003(3) 0.015(3) 0.006(3)
C13' 0.062(3) 0.065(3) 0.056(3) 0.0130(19) 0.025(2) 0.0109(19)
C14' 0.038(4) 0.032(3) 0.044(4) 0.008(3) 0.024(3) 0.011(3)
N6 0.0301(10) 0.0196(9) 0.0411(10) 0.0083(8) 0.0149(8) 0.0080(8)
C15 0.0435(15) 0.0223(12) 0.0457(13) 0.0003(10) 0.0245(12) 0.0027(11)
C16 0.0275(11) 0.0190(10) 0.0320(10) 0.0046(8) 0.0099(9) 0.0047(9)
C17 0.0364(14) 0.0284(13) 0.0601(16) 0.0080(11) 0.0256(12) 0.0070(11)
C18 0.072(2) 0.085(3) 0.0573(19) 0.0236(18) 0.0392(17) 0.025(2)
N7 0.070(2) 0.099(3) 0.089(2) -0.005(2) 0.0019(18) 0.041(2)
C19 0.087(3) 0.058(2) 0.098(3) 0.032(2) 0.048(2) 0.039(2)
C20 0.068(2) 0.056(2) 0.070(2) 0.0073(17) 0.0144(18) 0.0229(19)

loop_
_atom_type_symbol
_atom_type_description
_atom_type_scat_dispersion_real
_atom_type_scat_dispersion_imag
_atom_type_scat_source
C C 0.0033 0.0016 'International Tables Vol C Tables 4.2.6.8 and 6.1.1.4'
H H 0.0000 0.0000 'International Tables Vol C Tables 4.2.6.8 and 6.1.1.4'
N N 0.0061 0.0033 'International Tables Vol C Tables 4.2.6.8 and 6.1.1.4'
Cl Cl 0.1484 0.1585 'International Tables Vol C Tables 4.2.6.8 and 6.1.1.4'
Mo Mo -1.6832 0.6857 'International Tables Vol C Tables 4.2.6.8 and 6.1.1.4'
O O 0.0106 0.0060 'International Tables Vol C Tables 4.2.6.8 and 6.1.1.4'

loop_
_geom_angle_atom_site_label_1
_geom_angle_atom_site_label_2
_geom_angle_atom_site_label_3
_geom_angle
O1 Mo1 O2 104.89(9)
O1 Mo1 O6 161.32(8)
O2 Mo1 O6 93.68(7)
O1 Mo1 O5 90.72(7)
O2 Mo1 O5 164.36(7)
O6 Mo1 O5 70.76(5)
O1 Mo1 Cl1 95.84(7)
O2 Mo1 Cl1 94.43(7)
O6 Mo1 Cl1 84.57(4)
O5 Mo1 Cl1 82.86(4)
O1 Mo1 Cl2 95.26(7)
O2 Mo1 Cl2 95.77(7)
O6 Mo1 Cl2 80.59(4)
O5 Mo1 Cl2 83.47(4)
Cl1 Mo1 Cl2 162.47(2)
O4 Mo2 O3 105.14(10)
O4 Mo2 O8 92.35(8)
O3 Mo2 O8 162.35(8)
O4 Mo2 O7 163.44(8)
O3 Mo2 O7 91.42(8)
O8 Mo2 O7 71.11(6)
O4 Mo2 Cl3 96.07(7)
O3 Mo2 Cl3 97.33(8)
O8 Mo2 Cl3 82.89(5)
O7 Mo2 Cl3 81.30(5)
O4 Mo2 Cl4 95.37(7)
O3 Mo2 Cl4 95.73(8)
O8 Mo2 Cl4 80.01(5)
O7 Mo2 Cl4 82.98(5)
Cl3 Mo2 Cl4 159.76(3)
C3 O5 Mo1 119.80(13)
C4 O6 Mo1 119.31(13)
C9 O7 Mo2 118.75(14)
C10 O8 Mo2 118.50(14)
C3 N1 C2 123.07(18)
C3 N1 H1 117.2(16)
C2 N1 H1 119.6(16)
C4 N2 C5 121.62(19)
C4 N2 H2 120.7(16)
C5 N2 H2 117.7(16)
C9 N3 C8 123.52(19)
C9 N3 H3 116.7(17)
C8 N3 H3 119.8(17)
C10 N4 C11 122.27(19)
C10 N4 H4 116.5(16)
C11 N4 H4 121.2(16)
C2 C1 H1A 109.5
C2 C1 H1B 109.5
H1A C1 H1B 109.5
C2 C1 H1C 109.5
H1A C1 H1C 109.5
H1B C1 H1C 109.5
N1 C2 C1 110.81(19)
N1 C2 H2A 109.5
C1 C2 H2A 109.5
N1 C2 H2B 109.5
C1 C2 H2B 109.5
H2A C2 H2B 108.1
O5 C3 N1 124.64(19)
O5 C3 C4 114.17(18)
N1 C3 C4 121.17(18)
O6 C4 N2 123.66(19)
O6 C4 C3 114.44(17)
N2 C4 C3 121.87(19)
N2 C5 C6 111.5(2)
N2 C5 H5A 109.3
C6 C5 H5A 109.3
N2 C5 H5B 109.3
C6 C5 H5B 109.3
H5A C5 H5B 108.0
C5 C6 H6A 109.5
C5 C6 H6B 109.5
H6A C6 H6B 109.5
C5 C6 H6C 109.5
H6A C6 H6C 109.5
H6B C6 H6C 109.5
C8 C7 H7A 109.5
C8 C7 H7B 109.5
H7A C7 H7B 109.5
C8 C7 H7C 109.5
H7A C7 H7C 109.5
H7B C7 H7C 109.5
N3 C8 C7 110.4(2)
N3 C8 H8A 109.6
C7 C8 H8A 109.6
N3 C8 H8B 109.6
C7 C8 H8B 109.6
H8A C8 H8B 108.1
O7 C9 N3 123.7(2)
O7 C9 C10 114.65(19)
N3 C9 C10 121.56(19)
O8 C10 N4 123.0(2)
O8 C10 C9 115.65(18)
N4 C10 C9 121.32(19)
N4 C11 C12 110.1(2)
N4 C11 H11A 109.6
C12 C11 H11A 109.6
N4 C11 H11B 109.6
C12 C11 H11B 109.6
H11A C11 H11B 108.1
C11 C12 H12A 109.5
C11 C12 H12B 109.5
H12A C12 H12B 109.5
C11 C12 H12C 109.5
H12A C12 H12C 109.5
H12B C12 H12C 109.5
C15 N5 C14 123.4(4)
C15 N5 H5 111.5(18)
C14 N5 H5 125.0(18)
C14 C13 H13A 109.5
C14 C13 H13B 109.5
H13A C13 H13B 109.5
C14 C13 H13C 109.5
H13A C13 H13C 109.5
H13B C13 H13C 109.5
C13 C14 N5 111.8(5)
C13 C14 H14A 109.3
N5 C14 H14A 109.3
C13 C14 H14B 109.3
N5 C14 H14B 109.3
H14A C14 H14B 107.9
C15 N5' C14' 122.7(6)
C15 N5' H5' 103.7(18)
C14' N5' H5' 114.3(19)
C14' C13' H13D 109.5
C14' C13' H13E 109.5
H13D C13' H13E 109.5
C14' C13' H13F 109.5
H13D C13' H13F 109.5
H13E C13' H13F 109.5
N5' C14' C13' 111.5(6)
N5' C14' H14C 109.3
C13' C14' H14C 109.3
N5' C14' H14D 109.3
C13' C14' H14D 109.3
H14C C14' H14D 108.0
C16 N6 C17 123.3(2)
C16 N6 H6 116.2(18)
C17 N6 H6 119.6(18)
O9 C15 N5 121.5(3)
O9 C15 N5' 130.1(4)
O9 C15 C16 120.9(2)
N5 C15 C16 116.8(3)
N5' C15 C16 107.3(4)
O10 C16 N6 125.7(2)
O10 C16 C15 120.1(2)
N6 C16 C15 114.1(2)
N6 C17 C18 112.0(2)
N6 C17 H17A 109.2
C18 C17 H17A 109.2
N6 C17 H17B 109.2
C18 C17 H17B 109.2
H17A C17 H17B 107.9
C17 C18 H18A 109.5
C17 C18 H18B 109.5
H18A C18 H18B 109.5
C17 C18 H18C 109.5
H18A C18 H18C 109.5
H18B C18 H18C 109.5
C20 C19 H19A 109.5
C20 C19 H19B 109.5
H19A C19 H19B 109.5
C20 C19 H19C 109.5
H19A C19 H19C 109.5
H19B C19 H19C 109.5
N7 C20 C19 179.3(5)

loop_
_geom_bond_atom_site_label_1
_geom_bond_atom_site_label_2
_geom_bond_distance
Mo1 O1 1.6847(17)
Mo1 O2 1.6888(17)
Mo1 O6 2.2186(14)
Mo1 O5 2.2259(15)
Mo1 Cl1 2.3726(6)
Mo1 Cl2 2.3853(7)
Mo2 O4 1.6823(18)
Mo2 O3 1.6901(18)
Mo2 O8 2.2157(15)
Mo2 O7 2.2394(16)
Mo2 Cl3 2.3669(8)
Mo2 Cl4 2.3673(8)
O5 C3 1.251(2)
O6 C4 1.251(2)
O7 C9 1.251(2)
O8 C10 1.251(3)
N1 C3 1.300(3)
N1 C2 1.468(3)
N1 H1 0.936(10)
N2 C4 1.303(3)
N2 C5 1.472(3)
N2 H2 0.933(10)
N3 C9 1.304(3)
N3 C8 1.465(3)
N3 H3 0.936(10)
N4 C10 1.301(3)
N4 C11 1.467(3)
N4 H4 0.936(10)
C1 C2 1.511(3)
C1 H1A 0.9800
C1 H1B 0.9800
C1 H1C 0.9800
C2 H2A 0.9900
C2 H2B 0.9900
C3 C4 1.533(3)
C5 C6 1.510(3)
C5 H5A 0.9900
C5 H5B 0.9900
C6 H6A 0.9800
C6 H6B 0.9800
C6 H6C 0.9800
C7 C8 1.496(4)
C7 H7A 0.9800
C7 H7B 0.9800
C7 H7C 0.9800
C8 H8A 0.9900
C8 H8B 0.9900
C9 C10 1.523(3)
C11 C12 1.502(3)
C11 H11A 0.9900
C11 H11B 0.9900
C12 H12A 0.9800
C12 H12B 0.9800
C12 H12C 0.9800
O9 C15 1.235(3)
O10 C16 1.236(3)
N5 C15 1.283(6)
N5 C14 1.472(7)
N5 H5 0.967(9)
C13 C14 1.469(9)
C13 H13A 0.9800
C13 H13B 0.9800
C13 H13C 0.9800
C14 H14A 0.9900
C14 H14B 0.9900
N5' C15 1.425(9)
N5' C14' 1.461(10)
N5' H5' 0.918(9)
C13' C14' 1.489(13)
C13' H13D 0.9800
C13' H13E 0.9800
C13' H13F 0.9800
C14' H14C 0.9900
C14' H14D 0.9900
N6 C16 1.308(3)
N6 C17 1.451(3)
N6 H6 0.930(10)
C15 C16 1.523(3)
C17 C18 1.494(4)
C17 H17A 0.9900
C17 H17B 0.9900
C18 H18A 0.9800
C18 H18B 0.9800
C18 H18C 0.9800
N7 C20 1.152(5)
C19 C20 1.438(5)
C19 H19A 0.9800
C19 H19B 0.9800
C19 H19C 0.9800

loop_
_geom_hbond_atom_site_label_D
_geom_hbond_atom_site_label_H
_geom_hbond_atom_site_label_A
_geom_hbond_distance_DH
_geom_hbond_distance_HA
_geom_hbond_distance_DA
_geom_hbond_angle_DHA
_geom_hbond_site_symmetry_A
N1 H1 O9 0.936(10) 1.932(10) 2.867(2) 176(2) 1_545
N2 H2 O9 0.933(10) 2.067(13) 2.950(3) 157(2) 1_545
N3 H3 O10 0.936(10) 1.960(12) 2.877(2) 166(2) 1_655
N4 H4 O10 0.936(10) 1.932(10) 2.868(2) 178(2) 1_655
C2 H2A O4 0.99 2.59 3.497(3) 151.6 .
C5 H5B O7 0.99 2.49 3.365(3) 146.6 1_455
C6 H6B O2 0.98 2.64 3.343(3) 128.5 2_666
C12 H12B O5 0.98 2.58 3.520(3) 160.2 2_665
N5 H5 Cl1 0.967(9) 2.828(13) 3.743(5) 158(2) .
N5 H5 O10 0.967(9) 2.25(3) 2.736(6) 110(2) .
C13 H13A O1 0.98 2.54 3.275(8) 132.1 .
C13 H13B O4 0.98 2.64 3.224(7) 118.3 1_565
C14 H14B O4 0.99 2.60 3.239(5) 122.7 1_565
N5' H5' Cl1 0.918(9) 2.828(13) 3.596(8) 142(2) .
C13' H13F Cl4 0.98 2.76 3.546(11) 137.2 2_665
C14' H14D O4 0.99 2.62 3.219(6) 118.9 1_565
N6 H6 O3 0.930(10) 2.17(2) 2.941(3) 140(2) 1_465
C17 H17A Cl2 0.99 2.94 3.813(3) 148.0 1_455
C19 H19A N7 0.98 2.58 3.339(5) 134.0 2_656
C19 H19B Cl3 0.98 2.79 3.553(4) 134.8 .
C19 H19C O2 0.98 2.37 3.342(4) 170.3 1_545

loop_
_geom_torsion_atom_site_label_1
_geom_torsion_atom_site_label_2
_geom_torsion_atom_site_label_3
_geom_torsion_atom_site_label_4
_geom_torsion
C3 N1 C2 C1 -113.0(2)
Mo1 O5 C3 N1 175.04(16)
Mo1 O5 C3 C4 -3.4(2)
C2 N1 C3 O5 -0.5(3)
C2 N1 C3 C4 177.75(19)
Mo1 O6 C4 N2 163.59(16)
Mo1 O6 C4 C3 -14.3(2)
C5 N2 C4 O6 -0.2(3)
C5 N2 C4 C3 177.53(19)
O5 C3 C4 O6 11.6(3)
N1 C3 C4 O6 -166.89(19)
O5 C3 C4 N2 -166.4(2)
N1 C3 C4 N2 15.2(3)
C4 N2 C5 C6 -75.2(3)
C9 N3 C8 C7 -149.9(2)
Mo2 O7 C9 N3 179.00(17)
Mo2 O7 C9 C10 1.3(3)
C8 N3 C9 O7 -1.6(4)
C8 N3 C9 C10 175.9(2)
Mo2 O8 C10 N4 165.26(17)
Mo2 O8 C10 C9 -13.2(3)
C11 N4 C10 O8 -1.7(4)
C11 N4 C10 C9 176.6(2)
O7 C9 C10 O8 7.8(3)
N3 C9 C10 O8 -169.9(2)
O7 C9 C10 N4 -170.7(2)
N3 C9 C10 N4 11.6(3)
C10 N4 C11 C12 -173.9(2)
C15 N5 C14 C13 166.9(7)
C15 N5' C14' C13' -90.3(10)
C14 N5 C15 O9 8.0(7)
C14 N5 C15 C16 177.5(4)
C14' N5' C15 O9 -14.1(9)
C14' N5' C15 C16 -178.8(5)
C17 N6 C16 O10 5.3(4)
C17 N6 C16 C15 -176.8(2)
O9 C15 C16 O10 -176.2(2)
N5 C15 C16 O10 14.3(5)
N5' C15 C16 O10 -9.8(4)
O9 C15 C16 N6 5.8(3)
N5 C15 C16 N6 -163.8(4)
N5' C15 C16 N6 172.2(4)
C16 N6 C17 C18 95.9(3)
